data_2212036
loop_
_publ_author_name
'Kirillov, Alexander M.'
'Haukka, Matti'
'Kopylovich, Maximilian N.'
'Pombeiro, Armando J. L.'

_publ_section_title
;Bis{\m-2-[bis(2-hydroxyethyl)amino]ethanolato}bis(4-methylbenzoato)dicopper(II)
 dihydrate
;
_journal_coeditor_code BI2138
_journal_issue 2
_journal_name_full 'Acta Crystallographica Section E'
_journal_page_first m526
_journal_page_last m528
_journal_paper_doi 10.1107/S1600536807001687
_journal_volume 63
_journal_year 2007
_chemical_formula_iupac '[Cu2 (C8 H7 O2)2 (C6 H14 N O3)2], 2H2 O'
_chemical_formula_moiety 'C28 H42 Cu2 N2 O10, 2(H2 O)'
_chemical_formula_sum 'C28 H46 Cu2 N2 O12'
_chemical_formula_weight 729.75
_chemical_name_systematic
;Bis{\m-2-[bis(2-hydroxyethyl)amino]ethanolato}bis(4-methylbenzoato)dicopper(II)
dihydrate
;
_space_group_IT_number 2
_symmetry_cell_setting triclinic
_symmetry_space_group_name_Hall '-P 1'
_symmetry_space_group_name_H-M 'P -1'
_atom_sites_solution_hydrogens mixed
_atom_sites_solution_primary direct
_atom_sites_solution_secondary difmap
_audit_creation_method SHELXL-97
_cell_angle_alpha 75.422(3)
_cell_angle_beta 87.976(4)
_cell_angle_gamma 70.805(4)
_cell_formula_units_Z 1
_cell_length_a 7.5137(5)
_cell_length_b 7.9384(5)
_cell_length_c 14.3761(10)
_cell_measurement_reflns_used 19611
_cell_measurement_temperature 120(2)
_cell_measurement_theta_max 27.48
_cell_measurement_theta_min 1.00
_cell_volume 782.69(9)
_computing_cell_refinement 'DENZO/SCALEPACK (Otwinowski & Minor, 1997)'
_computing_data_collection 'COLLECT (Nonius, 1998)'
_computing_data_reduction DENZO/SCALEPACK
_computing_molecular_graphics 'DIAMOND (Brandenburg, 2006)'
_computing_publication_material SHELXL97
_computing_structure_refinement 'SHELXL97 (Sheldrick, 1997)'
_computing_structure_solution 'SIR2004 (Burla <i>et al.</i>,  2005)'
_diffrn_ambient_temperature 120(2)
_diffrn_measured_fraction_theta_full 0.999
_diffrn_measured_fraction_theta_max 0.999
_diffrn_measurement_device '95mm CCD camera on \k-goniostat'
_diffrn_measurement_device_type 'Nonius KappaCCD'
_diffrn_measurement_method '\f and \w'
_diffrn_radiation_monochromator 'horizontally mounted graphite crystal'
_diffrn_radiation_source 'fine-focus sealed tube'
_diffrn_radiation_type MoK\a
_diffrn_radiation_wavelength 0.71073
_diffrn_reflns_av_R_equivalents 0.0553
_diffrn_reflns_av_sigmaI/netI 0.0552
_diffrn_reflns_limit_h_max 9
_diffrn_reflns_limit_h_min -8
_diffrn_reflns_limit_k_max 10
_diffrn_reflns_limit_k_min -9
_diffrn_reflns_limit_l_max 18
_diffrn_reflns_limit_l_min -18
_diffrn_reflns_number 12377
_diffrn_reflns_theta_full 27.00
_diffrn_reflns_theta_max 27.00
_diffrn_reflns_theta_min 2.81
_diffrn_standards_number 0
_exptl_absorpt_coefficient_mu 1.423
_exptl_absorpt_correction_T_max 0.944
_exptl_absorpt_correction_T_min 0.794
_exptl_absorpt_correction_type numerical
_exptl_absorpt_process_details '(XPREP; Bruker, 2005)'
_exptl_crystal_colour 'pale blue'
_exptl_crystal_density_diffrn 1.548
_exptl_crystal_density_method 'not measured'
_exptl_crystal_description plate
_exptl_crystal_F_000 382
_exptl_crystal_size_max 0.17
_exptl_crystal_size_mid 0.15
_exptl_crystal_size_min 0.04
_refine_diff_density_max 0.661
_refine_diff_density_min -0.418
_refine_ls_extinction_method none
_refine_ls_goodness_of_fit_ref 1.062
_refine_ls_hydrogen_treatment constr
_refine_ls_matrix_type full
_refine_ls_number_parameters 203
_refine_ls_number_reflns 3429
_refine_ls_number_restraints 0
_refine_ls_restrained_S_all 1.062
_refine_ls_R_factor_all 0.0588
_refine_ls_R_factor_gt 0.0398
_refine_ls_shift/su_max 0.001
_refine_ls_shift/su_mean 0.000
_refine_ls_structure_factor_coef Fsqd
_refine_ls_weighting_details 'calc w=1/[\s^2^(Fo^2^)+(0.0307P)^2^+0.6222P] where P=(Fo^2^+2Fc^2^)/3'
_refine_ls_weighting_scheme calc
_refine_ls_wR_factor_gt 0.0797
_refine_ls_wR_factor_ref 0.0860
_reflns_number_gt 2743
_reflns_number_total 3429
_reflns_threshold_expression I>2\s(I)
_cod_data_source_file bi2138.cif
_cod_data_source_block I
_cod_database_code 2212036
_cod_database_fobs_code 2212036

loop_
_symmetry_equiv_pos_as_xyz
'x, y, z'
'-x, -y, -z'

loop_
_atom_site_type_symbol
_atom_site_label
_atom_site_fract_x
_atom_site_fract_y
_atom_site_fract_z
_atom_site_U_iso_or_equiv
_atom_site_adp_type
_atom_site_calc_flag
_atom_site_refinement_flags
_atom_site_occupancy
Cu Cu1 0.50352(4) 0.05251(4) 0.89570(2) 0.01727(11) Uani d . 1
O O1 0.2281(3) -0.0070(2) 0.83087(13) 0.0212(4) Uani d . 1
H H1O 0.3040 -0.0583 0.7878 0.032 Uiso d R 1
O O2 0.7261(3) 0.2210(2) 0.89230(13) 0.0232(4) Uani d . 1
H H2O 0.8020 0.2238 0.9353 0.035 Uiso d R 1
O O3 0.6471(2) -0.1441(2) 1.00309(12) 0.0165(4) Uani d . 1
O O4 0.6550(2) -0.0472(2) 0.79689(13) 0.0199(4) Uani d . 1
O O5 0.4815(3) -0.1644(3) 0.72423(14) 0.0251(4) Uani d . 1
N N1 0.3640(3) 0.3093(3) 0.80933(15) 0.0173(5) Uani d . 1
C C1 0.1231(4) 0.1726(4) 0.7756(2) 0.0236(6) Uani d . 1
H H1A 0.0294 0.2355 0.8166 0.028 Uiso calc R 1
H H1B 0.0530 0.1613 0.7218 0.028 Uiso calc R 1
C C2 0.2447(4) 0.2914(3) 0.73484(19) 0.0200(6) Uani d . 1
H H2A 0.3272 0.2369 0.6873 0.024 Uiso calc R 1
H H2B 0.1617 0.4159 0.7005 0.024 Uiso calc R 1
C C3 0.6440(4) 0.4012(3) 0.83068(19) 0.0220(6) Uani d . 1
H H3A 0.7433 0.4441 0.7956 0.026 Uiso calc R 1
H H3B 0.5783 0.4890 0.8690 0.026 Uiso calc R 1
C C4 0.5059(4) 0.3909(4) 0.76060(19) 0.0206(6) Uani d . 1
H H4A 0.4394 0.5166 0.7206 0.025 Uiso calc R 1
H H4B 0.5761 0.3156 0.7173 0.025 Uiso calc R 1
C C5 0.6805(4) -0.3363(3) 1.02155(19) 0.0196(6) Uani d . 1
H H5A 0.7756 -0.3903 0.9784 0.024 Uiso calc R 1
H H5B 0.5624 -0.3595 1.0104 0.024 Uiso calc R 1
C C6 0.2474(4) 0.4224(3) 0.87331(19) 0.0205(6) Uani d . 1
H H6A 0.1140 0.4301 0.8668 0.025 Uiso calc R 1
H H6B 0.2532 0.5492 0.8530 0.025 Uiso calc R 1
C C7 0.6271(4) -0.1276(3) 0.73515(19) 0.0184(6) Uani d . 1
C C8 0.7862(4) -0.1770(3) 0.66949(19) 0.0189(6) Uani d . 1
C C9 0.9583(4) -0.1558(3) 0.68504(19) 0.0207(6) Uani d . 1
H H9 0.9782 -0.1154 0.7394 0.025 Uiso calc R 1
C C10 1.1014(4) -0.1931(3) 0.6218(2) 0.0213(6) Uani d . 1
H H10 1.2175 -0.1760 0.6329 0.026 Uiso calc R 1
C C11 1.0767(4) -0.2552(4) 0.54250(19) 0.0216(6) Uani d . 1
C C12 1.2348(4) -0.2996(4) 0.4757(2) 0.0291(7) Uani d . 1
H H12A 1.2856 -0.1975 0.4576 0.044 Uiso calc R 1
H H12B 1.1866 -0.3176 0.4177 0.044 Uiso calc R 1
H H12C 1.3350 -0.4127 0.5083 0.044 Uiso calc R 1
C C13 0.9048(4) -0.2766(4) 0.5272(2) 0.0249(6) Uani d . 1
H H13 0.8854 -0.3179 0.4731 0.030 Uiso calc R 1
C C14 0.7606(4) -0.2382(4) 0.5901(2) 0.0247(6) Uani d . 1
H H14 0.6440 -0.2539 0.5787 0.030 Uiso calc R 1
O O6 0.0414(3) -0.2060(2) 0.96641(13) 0.0240(4) Uani d . 1
H H6O 0.0767 -0.1397 0.9213 0.036 Uiso d R 1
H H6P -0.0846 -0.1521 0.9607 0.036 Uiso d R 1

loop_
_atom_site_aniso_label
_atom_site_aniso_U_11
_atom_site_aniso_U_22
_atom_site_aniso_U_33
_atom_site_aniso_U_12
_atom_site_aniso_U_13
_atom_site_aniso_U_23
Cu1 0.01839(18) 0.01512(17) 0.01688(18) -0.00244(12) 0.00106(12) -0.00573(12)
O1 0.0202(10) 0.0182(9) 0.0239(10) -0.0045(8) 0.0031(8) -0.0056(8)
O2 0.0237(10) 0.0175(9) 0.0257(11) -0.0058(8) -0.0045(8) -0.0012(8)
O3 0.0193(10) 0.0114(9) 0.0163(9) -0.0021(7) 0.0004(7) -0.0032(7)
O4 0.0197(10) 0.0216(10) 0.0194(10) -0.0051(8) 0.0005(8) -0.0092(8)
O5 0.0216(10) 0.0275(10) 0.0328(11) -0.0107(8) 0.0063(8) -0.0165(9)
N1 0.0175(11) 0.0172(11) 0.0166(11) -0.0043(9) 0.0006(9) -0.0049(9)
C1 0.0200(14) 0.0178(13) 0.0306(16) -0.0028(11) -0.0029(12) -0.0058(12)
C2 0.0214(14) 0.0173(13) 0.0200(14) -0.0047(11) -0.0048(11) -0.0037(11)
C3 0.0242(15) 0.0161(13) 0.0243(15) -0.0064(11) 0.0024(12) -0.0034(11)
C4 0.0210(14) 0.0166(13) 0.0221(14) -0.0054(11) 0.0022(11) -0.0025(11)
C5 0.0222(14) 0.0125(12) 0.0225(14) -0.0030(11) 0.0008(11) -0.0055(11)
C6 0.0212(14) 0.0132(13) 0.0237(15) -0.0007(11) 0.0020(11) -0.0056(11)
C7 0.0222(14) 0.0122(12) 0.0184(14) -0.0034(11) -0.0006(11) -0.0026(10)
C8 0.0220(14) 0.0130(12) 0.0204(14) -0.0042(11) 0.0022(11) -0.0045(10)
C9 0.0237(15) 0.0170(13) 0.0207(14) -0.0049(11) -0.0007(11) -0.0056(11)
C10 0.0183(14) 0.0166(13) 0.0272(15) -0.0046(11) -0.0011(11) -0.0036(11)
C11 0.0220(15) 0.0167(13) 0.0204(14) -0.0023(11) 0.0018(11) -0.0003(11)
C12 0.0248(16) 0.0294(16) 0.0302(17) -0.0039(13) 0.0069(13) -0.0099(13)
C13 0.0289(16) 0.0256(15) 0.0216(15) -0.0066(12) -0.0002(12) -0.0116(12)
C14 0.0256(16) 0.0250(15) 0.0253(15) -0.0082(12) 0.0013(12) -0.0101(12)
O6 0.0212(10) 0.0215(10) 0.0271(11) -0.0061(8) -0.0006(8) -0.0035(8)

loop_
_atom_type_symbol
_atom_type_description
_atom_type_scat_dispersion_real
_atom_type_scat_dispersion_imag
_atom_type_scat_source
C C 0.0033 0.0016 'International Tables Vol C Tables 4.2.6.8 and 6.1.1.4'
H H 0.0000 0.0000 'International Tables Vol C Tables 4.2.6.8 and 6.1.1.4'
N N 0.0061 0.0033 'International Tables Vol C Tables 4.2.6.8 and 6.1.1.4'
O O 0.0106 0.0060 'International Tables Vol C Tables 4.2.6.8 and 6.1.1.4'
Cu Cu 0.3201 1.2651 'International Tables Vol C Tables 4.2.6.8 and 6.1.1.4'

loop_
_geom_angle_atom_site_label_1
_geom_angle_atom_site_label_2
_geom_angle_atom_site_label_3
_geom_angle_site_symmetry_1
_geom_angle_site_symmetry_3
_geom_angle
_geom_angle_publ_flag
O3 Cu1 O4 . . 95.09(7) yes
O3 Cu1 O3 . 2_657 83.42(7) yes
O4 Cu1 O3 . 2_657 178.13(7) ?
O3 Cu1 N1 . . 161.95(8) yes
O4 Cu1 N1 . . 96.98(8) yes
O3 Cu1 N1 2_657 . 84.73(8) ?
O3 Cu1 O2 . . 91.36(7) yes
O4 Cu1 O2 . . 84.90(7) yes
O3 Cu1 O2 2_657 . 96.25(7) ?
N1 Cu1 O2 . . 76.44(7) yes
O3 Cu1 O1 . . 114.12(6) yes
O4 Cu1 O1 . . 88.55(7) yes
O3 Cu1 O1 2_657 . 91.03(7) ?
N1 Cu1 O1 . . 79.62(7) yes
O2 Cu1 O1 . . 154.18(6) yes
O3 Cu1 Cu1 . 2_657 41.78(5) ?
O4 Cu1 Cu1 . 2_657 136.86(6) ?
O3 Cu1 Cu1 2_657 2_657 41.64(5) ?
N1 Cu1 Cu1 . 2_657 125.05(6) ?
O2 Cu1 Cu1 . 2_657 95.10(5) ?
O1 Cu1 Cu1 . 2_657 106.58(4) ?
C1 O1 Cu1 . . 101.16(14) ?
C1 O1 H1O . . 103.7 ?
Cu1 O1 H1O . . 89.3 ?
C3 O2 Cu1 . . 107.89(15) ?
C3 O2 H2O . . 109.8 ?
Cu1 O2 H2O . . 133.5 ?
C5 O3 Cu1 . . 128.55(15) ?
C5 O3 Cu1 . 2_657 108.71(14) ?
Cu1 O3 Cu1 . 2_657 96.58(7) yes
C7 O4 Cu1 . . 133.91(17) ?
C2 N1 C4 . . 108.6(2) ?
C2 N1 C6 . . 111.6(2) ?
C4 N1 C6 . . 111.5(2) ?
C2 N1 Cu1 . . 109.22(15) ?
C4 N1 Cu1 . . 108.73(15) ?
C6 N1 Cu1 . . 107.07(15) ?
O1 C1 C2 . . 113.6(2) ?
O1 C1 H1A . . 108.9 ?
C2 C1 H1A . . 108.9 ?
O1 C1 H1B . . 108.9 ?
C2 C1 H1B . . 108.9 ?
H1A C1 H1B . . 107.7 ?
N1 C2 C1 . . 113.3(2) ?
N1 C2 H2A . . 108.9 ?
C1 C2 H2A . . 108.9 ?
N1 C2 H2B . . 108.9 ?
C1 C2 H2B . . 108.9 ?
H2A C2 H2B . . 107.7 ?
O2 C3 C4 . . 107.7(2) ?
O2 C3 H3A . . 110.2 ?
C4 C3 H3A . . 110.2 ?
O2 C3 H3B . . 110.2 ?
C4 C3 H3B . . 110.2 ?
H3A C3 H3B . . 108.5 ?
N1 C4 C3 . . 112.7(2) ?
N1 C4 H4A . . 109.1 ?
C3 C4 H4A . . 109.1 ?
N1 C4 H4B . . 109.1 ?
C3 C4 H4B . . 109.1 ?
H4A C4 H4B . . 107.8 ?
O3 C5 C6 . 2_657 107.3(2) ?
O3 C5 H5A . . 110.3 ?
C6 C5 H5A 2_657 . 110.3 ?
O3 C5 H5B . . 110.3 ?
C6 C5 H5B 2_657 . 110.3 ?
H5A C5 H5B . . 108.5 ?
N1 C6 C5 . 2_657 110.7(2) ?
N1 C6 H6A . . 109.5 ?
C5 C6 H6A 2_657 . 109.5 ?
N1 C6 H6B . . 109.5 ?
C5 C6 H6B 2_657 . 109.5 ?
H6A C6 H6B . . 108.1 ?
O5 C7 O4 . . 125.9(2) ?
O5 C7 C8 . . 118.7(2) ?
O4 C7 C8 . . 115.4(2) ?
C14 C8 C9 . . 118.8(2) ?
C14 C8 C7 . . 120.4(2) ?
C9 C8 C7 . . 120.8(2) ?
C10 C9 C8 . . 120.6(3) ?
C10 C9 H9 . . 119.7 ?
C8 C9 H9 . . 119.7 ?
C9 C10 C11 . . 120.7(2) ?
C9 C10 H10 . . 119.6 ?
C11 C10 H10 . . 119.6 ?
C13 C11 C10 . . 118.5(2) ?
C13 C11 C12 . . 121.2(3) ?
C10 C11 C12 . . 120.3(2) ?
C11 C12 H12A . . 109.5 ?
C11 C12 H12B . . 109.5 ?
H12A C12 H12B . . 109.5 ?
C11 C12 H12C . . 109.5 ?
H12A C12 H12C . . 109.5 ?
H12B C12 H12C . . 109.5 ?
C11 C13 C14 . . 120.9(3) ?
C11 C13 H13 . . 119.5 ?
C14 C13 H13 . . 119.5 ?
C8 C14 C13 . . 120.4(3) ?
C8 C14 H14 . . 119.8 ?
C13 C14 H14 . . 119.8 ?
H6O O6 H6P . . 102.5 ?

loop_
_geom_bond_atom_site_label_1
_geom_bond_atom_site_label_2
_geom_bond_site_symmetry_2
_geom_bond_distance
_geom_bond_publ_flag
Cu1 O1 . 2.5249(18) yes
Cu1 O2 . 2.4535(18) yes
Cu1 O3 . 1.9443(17) yes
Cu1 O3 2_657 1.9497(17) yes
Cu1 O4 . 1.9491(18) yes
Cu1 N1 . 2.051(2) yes
Cu1 Cu1 2_657 2.9070(7) ?
O1 C1 . 1.422(3) ?
O1 H1O . 0.908 ?
O2 C3 . 1.425(3) ?
O2 H2O . 0.865 ?
O3 C5 . 1.418(3) ?
O3 Cu1 2_657 1.9498(17) ?
O4 C7 . 1.275(3) ?
O5 C7 . 1.246(3) ?
N1 C2 . 1.483(3) ?
N1 C4 . 1.490(3) ?
N1 C6 . 1.504(3) ?
C1 C2 . 1.522(4) ?
C1 H1A . 0.990 ?
C1 H1B . 0.990 ?
C2 H2A . 0.990 ?
C2 H2B . 0.990 ?
C3 C4 . 1.507(4) ?
C3 H3A . 0.990 ?
C3 H3B . 0.990 ?
C4 H4A . 0.990 ?
C4 H4B . 0.990 ?
C5 C6 2_657 1.530(4) ?
C5 H5A . 0.990 ?
C5 H5B . 0.990 ?
C6 C5 2_657 1.530(4) ?
C6 H6A . 0.990 ?
C6 H6B . 0.990 ?
C7 C8 . 1.507(4) ?
C8 C14 . 1.390(4) ?
C8 C9 . 1.391(4) ?
C9 C10 . 1.388(4) ?
C9 H9 . 0.950 ?
C10 C11 . 1.392(4) ?
C10 H10 . 0.950 ?
C11 C13 . 1.388(4) ?
C11 C12 . 1.507(4) ?
C12 H12A . 0.980 ?
C12 H12B . 0.980 ?
C12 H12C . 0.980 ?
C13 C14 . 1.391(4) ?
C13 H13 . 0.950 ?
C14 H14 . 0.950 ?
O6 H6O . 0.822 ?
O6 H6P . 0.898 ?

loop_
_geom_hbond_atom_site_label_D
_geom_hbond_atom_site_label_H
_geom_hbond_atom_site_label_A
_geom_hbond_site_symmetry_A
_geom_hbond_distance_DH
_geom_hbond_distance_HA
_geom_hbond_distance_DA
_geom_hbond_angle_DHA
_geom_hbond_publ_flag
O1 H1O O5 . 0.91 1.70 2.594(3) 168.4 yes
O2 H2O O6 2_657 0.87 1.82 2.680(3) 173.6 yes
O6 H6O O1 . 0.82 2.02 2.824(3) 165.1 yes
O6 H6P O3 1_455 0.90 2.07 2.891(2) 151.3 yes
